data_7115518
loop_
_publ_author_name
'Michael H. Holthausen'
'Tayseer Mahdi'
'Christoph Schlepphorst'
'Lindsay J. Hounjet'
'Jan J. Weigand'
'Douglas W. Stephan'

_publ_section_title
;
 Frustrated Lewis pair-mediated C-O or C-H bond activation of ethers
;
_journal_name_full Chem.Commun.
_journal_page_first 10038
_journal_paper_doi 10.1039/C4cc01922A
_journal_volume 50
_journal_year 2014
_chemical_formula_moiety 'C27 H34 P, C F3 O3 S, C6 H4 F2'
_chemical_formula_sum 'C34 H38 F5 O3 P S'
_chemical_formula_weight 652.67
_chemical_name_systematic
;
 ?
;
_space_group_IT_number 2
_symmetry_cell_setting triclinic
_symmetry_space_group_name_Hall '-P 1'
_symmetry_space_group_name_H-M 'P -1'
_atom_sites_solution_hydrogens geom
_atom_sites_solution_primary direct
_atom_sites_solution_secondary difmap
_audit_creation_method SHELXL-97
_cell_angle_alpha 88.3720(10)
_cell_angle_beta 86.0270(10)
_cell_angle_gamma 73.0880(10)
_cell_formula_units_Z 2
_cell_length_a 8.2485(2)
_cell_length_b 9.5183(2)
_cell_length_c 22.0780(6)
_cell_measurement_reflns_used 900
_cell_measurement_temperature 153(2)
_cell_measurement_theta_max 22.5
_cell_measurement_theta_min 1
_cell_volume 1654.37(7)
_computing_cell_refinement 'APEX2 Software Suit (v2012.2-0)'
_computing_data_collection 'APEX2 Software Suit (v2012.2-0)'
_computing_data_reduction 'APEX2 Software Suit (v2012.2-0)'
_computing_molecular_graphics
;
ORTEP3,L.J. Farrugia, J. Appl. Cryst. (1997) 30, 565
;
_computing_structure_refinement
;
SHELXL-97, G. M. Sheldrick, Acta Cryst. (2008) A64, 112-122
;
_computing_structure_solution
;
SHELXS-97 , G. M. Sheldrick, Acta Cryst. (2008) A64, 112-122
;
_diffrn_ambient_temperature 153(2)
_diffrn_detector_area_resol_mean 80
_diffrn_measured_fraction_theta_full 0.999
_diffrn_measured_fraction_theta_max 0.999
_diffrn_measurement_device_type 'CCD area detector'
_diffrn_measurement_method 'Omega and Phi scans'
_diffrn_radiation_monochromator 'HELIOS multilayer optics, Montel mirror'
_diffrn_radiation_source 'microfocus sealed tube'
_diffrn_radiation_type MoK\a
_diffrn_radiation_wavelength 0.71073
_diffrn_reflns_av_R_equivalents 0.0262
_diffrn_reflns_av_sigmaI/netI 0.0266
_diffrn_reflns_limit_h_max 10
_diffrn_reflns_limit_h_min -10
_diffrn_reflns_limit_k_max 12
_diffrn_reflns_limit_k_min -12
_diffrn_reflns_limit_l_max 29
_diffrn_reflns_limit_l_min -29
_diffrn_reflns_number 25181
_diffrn_reflns_theta_full 27.87
_diffrn_reflns_theta_max 27.87
_diffrn_reflns_theta_min 0.92
_exptl_absorpt_coefficient_mu 0.207
_exptl_absorpt_correction_T_max 0.9816
_exptl_absorpt_correction_T_min 0.9237
_exptl_absorpt_correction_type multi-scan
_exptl_absorpt_process_details
;  
 Corrections were done with the SADABS program, utilizing the none merged
 raw data obtained from the integration process. Integration and final cell
 refinement were done with SAINT.

 SADABS reports ratio of Tmin/Tmax = 0.8662
;
_exptl_crystal_colour colourless
_exptl_crystal_density_diffrn 1.310
_exptl_crystal_density_method 'not measured'
_exptl_crystal_description plate
_exptl_crystal_F_000 684
_exptl_crystal_size_max 0.39
_exptl_crystal_size_mid 0.34
_exptl_crystal_size_min 0.09
_refine_diff_density_max 0.702
_refine_diff_density_min -0.426
_refine_diff_density_rms 0.059
_refine_ls_extinction_method none
_refine_ls_goodness_of_fit_ref 1.026
_refine_ls_hydrogen_treatment mixed
_refine_ls_matrix_type full
_refine_ls_number_parameters 401
_refine_ls_number_reflns 7868
_refine_ls_number_restraints 0
_refine_ls_restrained_S_all 1.026
_refine_ls_R_factor_all 0.0694
_refine_ls_R_factor_gt 0.0566
_refine_ls_shift/su_max 0.000
_refine_ls_shift/su_mean 0.000
_refine_ls_structure_factor_coef Fsqd
_refine_ls_weighting_details 'calc w=1/[\s^2^(Fo^2^)+(0.0880P)^2^+1.0340P] where P=(Fo^2^+2Fc^2^)/3'
_refine_ls_weighting_scheme calc
_refine_ls_wR_factor_gt 0.1594
_refine_ls_wR_factor_ref 0.1710
_reflns_number_gt 6321
_reflns_number_total 7868
_reflns_threshold_expression >2sigma(I)
_cod_data_source_file c4cc01922a2.cif
_cod_data_source_block sad[tBu2PH(C6H4)CHPh2][OTf]
_cod_database_code 7115518

loop_
_symmetry_equiv_pos_as_xyz
'x, y, z'
'-x, -y, -z'

loop_
_atom_site_label
_atom_site_type_symbol
_atom_site_fract_x
_atom_site_fract_y
_atom_site_fract_z
_atom_site_U_iso_or_equiv
_atom_site_adp_type
_atom_site_occupancy
_atom_site_symmetry_multiplicity
_atom_site_calc_flag
_atom_site_refinement_flags
C1 C -0.0528(3) 0.7960(2) 0.35803(9) 0.0364(4) Uani 1 1 d .
H1 H -0.1202 0.9013 0.3634 0.044 Uiso 1 1 calc R
C2 C 0.0661(3) 0.7898(2) 0.30178(9) 0.0329(4) Uani 1 1 d .
C3 C 0.2037(3) 0.6666(2) 0.28896(9) 0.0385(5) Uani 1 1 d .
H3 H 0.2232 0.5844 0.3158 0.046 Uiso 1 1 calc R
C4 C 0.3123(3) 0.6617(2) 0.23806(9) 0.0350(4) Uani 1 1 d .
H4 H 0.4050 0.5765 0.2299 0.042 Uiso 1 1 calc R
C5 C 0.2852(2) 0.7828(2) 0.19857(8) 0.0298(4) Uani 1 1 d .
C6 C 0.1470(2) 0.9064(2) 0.21074(9) 0.0324(4) Uani 1 1 d .
H6 H 0.1270 0.9886 0.1839 0.039 Uiso 1 1 calc R
C7 C 0.0394(2) 0.9091(2) 0.26169(9) 0.0319(4) Uani 1 1 d .
H7 H -0.0543 0.9936 0.2696 0.038 Uiso 1 1 calc R
C8 C -0.1799(3) 0.7097(3) 0.35251(9) 0.0384(5) Uani 1 1 d .
C9 C -0.1543(3) 0.5916(3) 0.31383(10) 0.0440(5) Uani 1 1 d .
H9 H -0.0557 0.5658 0.2868 0.053 Uiso 1 1 calc R
C10 C -0.2692(3) 0.5106(3) 0.31376(12) 0.0530(6) Uani 1 1 d .
H10 H -0.2484 0.4291 0.2875 0.064 Uiso 1 1 calc R
C11 C -0.4134(3) 0.5491(4) 0.35200(14) 0.0609(7) Uani 1 1 d .
H11 H -0.4921 0.4933 0.3526 0.073 Uiso 1 1 calc R
C12 C -0.4440(3) 0.6680(4) 0.38931(14) 0.0641(8) Uani 1 1 d .
H12 H -0.5453 0.6954 0.4149 0.077 Uiso 1 1 calc R
C13 C -0.3286(3) 0.7485(3) 0.38999(11) 0.0512(6) Uani 1 1 d .
H13 H -0.3511 0.8305 0.4161 0.061 Uiso 1 1 calc R
C14 C 0.0478(3) 0.7510(2) 0.41440(9) 0.0377(5) Uani 1 1 d .
C15 C 0.0948(3) 0.6081(3) 0.43646(10) 0.0439(5) Uani 1 1 d .
H15 H 0.0617 0.5344 0.4168 0.053 Uiso 1 1 calc R
C16 C 0.1901(3) 0.5717(3) 0.48718(11) 0.0517(6) Uani 1 1 d .
H16 H 0.2230 0.4731 0.5016 0.062 Uiso 1 1 calc R
C17 C 0.2372(3) 0.6781(3) 0.51666(11) 0.0550(7) Uani 1 1 d .
H17 H 0.3016 0.6533 0.5515 0.066 Uiso 1 1 calc R
C18 C 0.1901(4) 0.8203(3) 0.49522(12) 0.0599(7) Uani 1 1 d .
H18 H 0.2218 0.8942 0.5154 0.072 Uiso 1 1 calc R
C19 C 0.0970(3) 0.8562(3) 0.44458(11) 0.0502(6) Uani 1 1 d .
H19 H 0.0659 0.9547 0.4301 0.060 Uiso 1 1 calc R
C20 C 0.5571(3) 0.9044(2) 0.14339(11) 0.0405(5) Uani 1 1 d .
C21 C 0.6167(5) 0.8821(4) 0.20797(16) 0.0784(11) Uani 1 1 d .
H21A H 0.6862 0.7803 0.2132 0.118 Uiso 1 1 calc R
H21B H 0.5178 0.9030 0.2372 0.118 Uiso 1 1 calc R
H21C H 0.6843 0.9487 0.2149 0.118 Uiso 1 1 calc R
C22 C 0.7096(4) 0.8695(4) 0.0972(2) 0.0889(13) Uani 1 1 d .
H22A H 0.7773 0.7671 0.1022 0.133 Uiso 1 1 calc R
H22B H 0.7796 0.9345 0.1036 0.133 Uiso 1 1 calc R
H22C H 0.6698 0.8847 0.0560 0.133 Uiso 1 1 calc R
C23 C 0.4498(3) 1.0632(3) 0.13625(14) 0.0525(6) Uani 1 1 d .
H23A H 0.3523 1.0839 0.1660 0.079 Uiso 1 1 calc R
H23B H 0.4095 1.0789 0.0952 0.079 Uiso 1 1 calc R
H23C H 0.5187 1.1290 0.1430 0.079 Uiso 1 1 calc R
C24 C 0.3376(3) 0.7629(3) 0.06382(9) 0.0392(5) Uani 1 1 d .
C25 C 0.4765(4) 0.7200(4) 0.01260(12) 0.0716(9) Uani 1 1 d .
H25A H 0.5608 0.6282 0.0234 0.107 Uiso 1 1 calc R
H25B H 0.5318 0.7980 0.0064 0.107 Uiso 1 1 calc R
H25C H 0.4261 0.7063 -0.0249 0.107 Uiso 1 1 calc R
C26 C 0.2038(4) 0.9052(4) 0.04898(14) 0.0706(9) Uani 1 1 d .
H26A H 0.2579 0.9838 0.0420 0.106 Uiso 1 1 calc R
H26B H 0.1183 0.9314 0.0830 0.106 Uiso 1 1 calc R
H26C H 0.1492 0.8921 0.0124 0.106 Uiso 1 1 calc R
C27 C 0.2533(5) 0.6406(4) 0.07382(14) 0.0715(9) Uani 1 1 d .
H27A H 0.3391 0.5486 0.0832 0.107 Uiso 1 1 calc R
H27B H 0.1993 0.6284 0.0369 0.107 Uiso 1 1 calc R
H27C H 0.1671 0.6661 0.1077 0.107 Uiso 1 1 calc R
C28 C 0.9519(4) 0.4016(3) 0.12100(15) 0.0587(7) Uani 1 1 d .
C29 C -0.3816(4) 0.8277(3) 0.59635(19) 0.0722(9) Uani 1 1 d .
C30 C -0.4803(4) 0.8138(3) 0.64715(15) 0.0636(8) Uani 1 1 d .
C31 C -0.4144(7) 0.7705(4) 0.7025(2) 0.1052(16) Uani 1 1 d .
H31 H -0.4827 0.7571 0.7374 0.126 Uiso 1 1 calc R
C32 C -0.2281(9) 0.7462(4) 0.7035(3) 0.127(2) Uani 1 1 d .
H32 H -0.1705 0.7198 0.7398 0.152 Uiso 1 1 calc R
C33 C -0.1432(7) 0.7640(5) 0.6490(3) 0.116(2) Uani 1 1 d .
H33 H -0.0244 0.7498 0.6493 0.139 Uiso 1 1 calc R
C34 C -0.2133(5) 0.7992(4) 0.5962(3) 0.0967(14) Uani 1 1 d .
H34 H -0.1463 0.8039 0.5598 0.116 Uiso 1 1 calc R
F4 F -0.4584(4) 0.8687(3) 0.54455(11) 0.1062(8) Uani 1 1 d .
F5 F -0.6482(3) 0.8423(3) 0.64106(11) 0.0919(6) Uani 1 1 d .
O1 O 0.8772(4) 0.2364(2) 0.20332(11) 0.0858(8) Uani 1 1 d .
O2 O 0.8467(3) 0.1812(2) 0.10104(11) 0.0721(6) Uani 1 1 d .
O3 O 0.6505(3) 0.3938(2) 0.14860(13) 0.0775(7) Uani 1 1 d .
F1 F 1.1109(2) 0.3247(2) 0.11339(15) 0.1134(9) Uani 1 1 d .
F2 F 0.9416(3) 0.5081(2) 0.16025(10) 0.0861(6) Uani 1 1 d .
F3 F 0.9087(3) 0.4704(2) 0.06838(9) 0.0836(6) Uani 1 1 d .
P1 P 0.43502(6) 0.77231(5) 0.13545(2) 0.02956(14) Uani 1 1 d .
S1 S 0.81390(8) 0.29202(6) 0.14554(3) 0.04572(17) Uani 1 1 d .
H1A H 0.547(3) 0.649(2) 0.1414(10) 0.031(6) Uiso 1 1 d .

loop_
_atom_site_aniso_label
_atom_site_aniso_U_11
_atom_site_aniso_U_22
_atom_site_aniso_U_33
_atom_site_aniso_U_23
_atom_site_aniso_U_13
_atom_site_aniso_U_12
C1 0.0382(11) 0.0357(11) 0.0307(9) 0.0035(8) 0.0030(8) -0.0048(8)
C2 0.0328(10) 0.0329(10) 0.0309(9) 0.0038(7) -0.0010(7) -0.0068(8)
C3 0.0390(11) 0.0335(10) 0.0363(10) 0.0120(8) 0.0008(8) -0.0018(9)
C4 0.0334(10) 0.0299(10) 0.0361(10) 0.0072(8) 0.0001(8) -0.0015(8)
C5 0.0294(9) 0.0277(9) 0.0316(9) 0.0050(7) -0.0007(7) -0.0082(7)
C6 0.0325(9) 0.0250(9) 0.0379(10) 0.0078(7) -0.0018(8) -0.0063(7)
C7 0.0303(9) 0.0260(9) 0.0365(10) 0.0021(7) -0.0015(7) -0.0037(7)
C8 0.0323(10) 0.0452(12) 0.0331(10) 0.0099(8) -0.0019(8) -0.0047(9)
C9 0.0386(11) 0.0490(13) 0.0420(11) 0.0046(9) -0.0040(9) -0.0090(10)
C10 0.0469(13) 0.0558(15) 0.0575(14) 0.0083(12) -0.0184(11) -0.0143(12)
C11 0.0426(13) 0.075(2) 0.0706(18) 0.0202(15) -0.0174(12) -0.0240(13)
C12 0.0375(13) 0.086(2) 0.0668(17) 0.0069(16) 0.0064(12) -0.0184(14)
C13 0.0374(12) 0.0648(16) 0.0460(12) 0.0010(11) 0.0040(10) -0.0080(11)
C14 0.0371(10) 0.0440(12) 0.0302(9) 0.0010(8) 0.0042(8) -0.0103(9)
C15 0.0488(13) 0.0504(13) 0.0381(11) 0.0111(9) -0.0069(9) -0.0233(11)
C16 0.0517(14) 0.0643(16) 0.0439(12) 0.0210(11) -0.0097(10) -0.0248(12)
C17 0.0485(14) 0.082(2) 0.0357(11) 0.0008(12) -0.0047(10) -0.0211(13)
C18 0.0609(16) 0.0675(18) 0.0515(14) -0.0198(13) -0.0066(12) -0.0162(14)
C19 0.0543(14) 0.0445(13) 0.0489(13) -0.0087(10) -0.0018(11) -0.0093(11)
C20 0.0326(10) 0.0332(11) 0.0571(13) 0.0067(9) -0.0026(9) -0.0124(8)
C21 0.088(2) 0.075(2) 0.093(2) 0.0297(18) -0.056(2) -0.0489(19)
C22 0.0565(18) 0.0641(19) 0.151(4) -0.031(2) 0.051(2) -0.0361(16)
C23 0.0490(13) 0.0313(11) 0.0795(18) 0.0104(11) -0.0084(12) -0.0150(10)
C24 0.0384(11) 0.0436(12) 0.0336(10) 0.0002(8) -0.0009(8) -0.0089(9)
C25 0.0542(16) 0.115(3) 0.0347(12) -0.0027(14) 0.0073(11) -0.0091(17)
C26 0.0699(19) 0.0629(18) 0.0661(17) -0.0050(14) -0.0354(15) 0.0084(15)
C27 0.093(2) 0.084(2) 0.0574(16) -0.0119(15) -0.0083(15) -0.055(2)
C28 0.0492(14) 0.0426(14) 0.085(2) 0.0019(13) -0.0160(13) -0.0124(11)
C29 0.069(2) 0.0468(16) 0.102(3) -0.0060(16) -0.0156(18) -0.0161(14)
C30 0.0685(18) 0.0425(14) 0.0775(19) -0.0151(13) -0.0121(15) -0.0096(13)
C31 0.164(5) 0.0470(18) 0.089(3) -0.0229(17) -0.042(3) 0.004(2)
C32 0.183(6) 0.0452(19) 0.137(4) -0.022(2) -0.106(4) 0.016(3)
C33 0.100(3) 0.062(2) 0.190(6) -0.017(3) -0.076(4) -0.013(2)
C34 0.072(2) 0.0519(19) 0.169(4) -0.007(2) -0.013(3) -0.0207(17)
F4 0.1178(19) 0.1141(19) 0.0872(15) 0.0143(13) -0.0131(14) -0.0342(16)
F5 0.0676(12) 0.0909(15) 0.1136(17) -0.0117(13) -0.0036(11) -0.0167(11)
O1 0.124(2) 0.0532(13) 0.0747(14) 0.0241(11) -0.0268(14) -0.0143(13)
O2 0.0818(15) 0.0492(11) 0.0896(15) -0.0208(10) -0.0043(12) -0.0241(11)
O3 0.0488(11) 0.0425(11) 0.134(2) 0.0131(12) 0.0009(12) -0.0054(9)
F1 0.0455(10) 0.0721(14) 0.216(3) 0.0121(16) -0.0004(14) -0.0098(9)
F2 0.1194(17) 0.0593(11) 0.0969(14) -0.0055(10) -0.0288(12) -0.0474(11)
F3 0.1086(16) 0.0765(13) 0.0720(12) 0.0197(10) -0.0057(11) -0.0384(12)
P1 0.0274(2) 0.0254(2) 0.0341(3) 0.00651(18) 0.00082(18) -0.00618(18)
S1 0.0481(3) 0.0289(3) 0.0579(4) 0.0006(2) -0.0075(3) -0.0068(2)

loop_
_atom_type_symbol
_atom_type_description
_atom_type_scat_dispersion_real
_atom_type_scat_dispersion_imag
_atom_type_scat_source
C C 0.0033 0.0016 'International Tables Vol C Tables 4.2.6.8 and 6.1.1.4'
H H 0.0000 0.0000 'International Tables Vol C Tables 4.2.6.8 and 6.1.1.4'
O O 0.0106 0.0060 'International Tables Vol C Tables 4.2.6.8 and 6.1.1.4'
F F 0.0171 0.0103 'International Tables Vol C Tables 4.2.6.8 and 6.1.1.4'
P P 0.1023 0.0942 'International Tables Vol C Tables 4.2.6.8 and 6.1.1.4'
S S 0.1246 0.1234 'International Tables Vol C Tables 4.2.6.8 and 6.1.1.4'

loop_
_geom_angle_atom_site_label_1
_geom_angle_atom_site_label_2
_geom_angle_atom_site_label_3
_geom_angle
C2 C1 C8 113.81(17)
C2 C1 C14 110.61(17)
C8 C1 C14 111.83(17)
C2 C1 H1 106.7
C8 C1 H1 106.7
C14 C1 H1 106.7
C3 C2 C7 118.43(18)
C3 C2 C1 121.46(17)
C7 C2 C1 120.11(17)
C4 C3 C2 121.34(18)
C4 C3 H3 119.3
C2 C3 H3 119.3
C3 C4 C5 119.64(18)
C3 C4 H4 120.2
C5 C4 H4 120.2
C6 C5 C4 119.50(17)
C6 C5 P1 123.08(14)
C4 C5 P1 117.39(15)
C7 C6 C5 120.04(17)
C7 C6 H6 120.0
C5 C6 H6 120.0
C6 C7 C2 121.04(18)
C6 C7 H7 119.5
C2 C7 H7 119.5
C9 C8 C13 118.0(2)
C9 C8 C1 124.07(19)
C13 C8 C1 117.9(2)
C10 C9 C8 121.5(2)
C10 C9 H9 119.2
C8 C9 H9 119.2
C11 C10 C9 119.5(3)
C11 C10 H10 120.3
C9 C10 H10 120.3
C12 C11 C10 120.1(3)
C12 C11 H11 120.0
C10 C11 H11 120.0
C11 C12 C13 120.7(3)
C11 C12 H12 119.7
C13 C12 H12 119.7
C12 C13 C8 120.3(3)
C12 C13 H13 119.9
C8 C13 H13 119.9
C15 C14 C19 118.2(2)
C15 C14 C1 122.7(2)
C19 C14 C1 119.1(2)
C14 C15 C16 120.6(2)
C14 C15 H15 119.7
C16 C15 H15 119.7
C17 C16 C15 120.3(2)
C17 C16 H16 119.9
C15 C16 H16 119.9
C18 C17 C16 119.4(2)
C18 C17 H17 120.3
C16 C17 H17 120.3
C17 C18 C19 120.3(3)
C17 C18 H18 119.9
C19 C18 H18 119.9
C18 C19 C14 121.2(3)
C18 C19 H19 119.4
C14 C19 H19 119.4
C23 C20 C22 110.3(2)
C23 C20 C21 108.5(2)
C22 C20 C21 110.3(3)
C23 C20 P1 112.65(16)
C22 C20 P1 109.51(18)
C21 C20 P1 105.46(17)
C20 C21 H21A 109.5
C20 C21 H21B 109.5
H21A C21 H21B 109.5
C20 C21 H21C 109.5
H21A C21 H21C 109.5
H21B C21 H21C 109.5
C20 C22 H22A 109.5
C20 C22 H22B 109.5
H22A C22 H22B 109.5
C20 C22 H22C 109.5
H22A C22 H22C 109.5
H22B C22 H22C 109.5
C20 C23 H23A 109.5
C20 C23 H23B 109.5
H23A C23 H23B 109.5
C20 C23 H23C 109.5
H23A C23 H23C 109.5
H23B C23 H23C 109.5
C26 C24 C27 109.2(2)
C26 C24 C25 111.3(2)
C27 C24 C25 109.3(2)
C26 C24 P1 112.57(17)
C27 C24 P1 104.89(17)
C25 C24 P1 109.31(17)
C24 C25 H25A 109.5
C24 C25 H25B 109.5
H25A C25 H25B 109.5
C24 C25 H25C 109.5
H25A C25 H25C 109.5
H25B C25 H25C 109.5
C24 C26 H26A 109.5
C24 C26 H26B 109.5
H26A C26 H26B 109.5
C24 C26 H26C 109.5
H26A C26 H26C 109.5
H26B C26 H26C 109.5
C24 C27 H27A 109.5
C24 C27 H27B 109.5
H27A C27 H27B 109.5
C24 C27 H27C 109.5
H27A C27 H27C 109.5
H27B C27 H27C 109.5
F1 C28 F2 108.0(3)
F1 C28 F3 106.9(3)
F2 C28 F3 105.1(2)
F1 C28 S1 113.1(2)
F2 C28 S1 111.5(2)
F3 C28 S1 111.8(2)
C34 C29 F4 119.3(4)
C34 C29 C30 122.8(4)
F4 C29 C30 117.9(3)
F5 C30 C29 117.1(3)
F5 C30 C31 120.2(4)
C29 C30 C31 122.7(4)
C30 C31 C32 114.9(5)
C30 C31 H31 122.6
C32 C31 H31 122.6
C33 C32 C31 116.6(4)
C33 C32 H32 121.7
C31 C32 H32 121.7
C34 C33 C32 125.6(5)
C34 C33 H33 117.2
C32 C33 H33 117.2
C33 C34 C29 117.2(5)
C33 C34 H34 121.4
C29 C34 H34 121.4
C5 P1 C24 110.74(9)
C5 P1 C20 110.78(10)
C24 P1 C20 120.03(11)
C5 P1 H1A 105.1(10)
C24 P1 H1A 106.0(10)
C20 P1 H1A 102.7(10)
O3 S1 O2 116.72(15)
O3 S1 O1 115.00(17)
O2 S1 O1 112.78(15)
O3 S1 C28 103.78(13)
O2 S1 C28 104.23(14)
O1 S1 C28 101.99(15)

loop_
_geom_bond_atom_site_label_1
_geom_bond_atom_site_label_2
_geom_bond_distance
C1 C2 1.520(3)
C1 C8 1.521(3)
C1 C14 1.525(3)
C1 H1 1.0000
C2 C3 1.394(3)
C2 C7 1.395(3)
C3 C4 1.381(3)
C3 H3 0.9500
C4 C5 1.400(3)
C4 H4 0.9500
C5 C6 1.397(3)
C5 P1 1.7825(19)
C6 C7 1.379(3)
C6 H6 0.9500
C7 H7 0.9500
C8 C9 1.389(3)
C8 C13 1.393(3)
C9 C10 1.385(4)
C9 H9 0.9500
C10 C11 1.374(4)
C10 H10 0.9500
C11 C12 1.372(5)
C11 H11 0.9500
C12 C13 1.386(4)
C12 H12 0.9500
C13 H13 0.9500
C14 C15 1.385(3)
C14 C19 1.386(3)
C15 C16 1.390(3)
C15 H15 0.9500
C16 C17 1.378(4)
C16 H16 0.9500
C17 C18 1.375(4)
C17 H17 0.9500
C18 C19 1.379(4)
C18 H18 0.9500
C19 H19 0.9500
C20 C23 1.523(3)
C20 C22 1.527(4)
C20 C21 1.529(4)
C20 P1 1.843(2)
C21 H21A 0.9800
C21 H21B 0.9800
C21 H21C 0.9800
C22 H22A 0.9800
C22 H22B 0.9800
C22 H22C 0.9800
C23 H23A 0.9800
C23 H23B 0.9800
C23 H23C 0.9800
C24 C26 1.522(3)
C24 C27 1.524(4)
C24 C25 1.527(3)
C24 P1 1.839(2)
C25 H25A 0.9800
C25 H25B 0.9800
C25 H25C 0.9800
C26 H26A 0.9800
C26 H26B 0.9800
C26 H26C 0.9800
C27 H27A 0.9800
C27 H27B 0.9800
C27 H27C 0.9800
C28 F1 1.305(3)
C28 F2 1.333(3)
C28 F3 1.336(4)
C28 S1 1.803(3)
C29 C34 1.335(5)
C29 F4 1.339(4)
C29 C30 1.366(5)
C30 F5 1.348(4)
C30 C31 1.375(5)
C31 C32 1.488(8)
C31 H31 0.9500
C32 C33 1.381(8)
C32 H32 0.9500
C33 C34 1.329(7)
C33 H33 0.9500
C34 H34 0.9500
O1 S1 1.440(2)
O2 S1 1.417(2)
O3 S1 1.411(2)
P1 H1A 1.27(2)

loop_
_geom_torsion_atom_site_label_1
_geom_torsion_atom_site_label_2
_geom_torsion_atom_site_label_3
_geom_torsion_atom_site_label_4
_geom_torsion
C8 C1 C2 C3 -77.4(3)
C14 C1 C2 C3 49.5(3)
C8 C1 C2 C7 102.9(2)
C14 C1 C2 C7 -130.2(2)
C7 C2 C3 C4 0.2(3)
C1 C2 C3 C4 -179.5(2)
C2 C3 C4 C5 0.5(3)
C3 C4 C5 C6 -0.9(3)
C3 C4 C5 P1 177.42(17)
C4 C5 C6 C7 0.7(3)
P1 C5 C6 C7 -177.57(15)
C5 C6 C7 C2 0.0(3)
C3 C2 C7 C6 -0.5(3)
C1 C2 C7 C6 179.26(19)
C2 C1 C8 C9 24.8(3)
C14 C1 C8 C9 -101.4(2)
C2 C1 C8 C13 -157.4(2)
C14 C1 C8 C13 76.4(2)
C13 C8 C9 C10 -2.4(3)
C1 C8 C9 C10 175.4(2)
C8 C9 C10 C11 1.1(4)
C9 C10 C11 C12 0.8(4)
C10 C11 C12 C13 -1.5(4)
C11 C12 C13 C8 0.2(4)
C9 C8 C13 C12 1.7(4)
C1 C8 C13 C12 -176.2(2)
C2 C1 C14 C15 -93.2(2)
C8 C1 C14 C15 34.8(3)
C2 C1 C14 C19 85.9(2)
C8 C1 C14 C19 -146.1(2)
C19 C14 C15 C16 -0.6(3)
C1 C14 C15 C16 178.4(2)
C14 C15 C16 C17 0.9(4)
C15 C16 C17 C18 -0.5(4)
C16 C17 C18 C19 -0.2(4)
C17 C18 C19 C14 0.4(4)
C15 C14 C19 C18 0.0(4)
C1 C14 C19 C18 -179.1(2)
C34 C29 C30 F5 -178.3(3)
F4 C29 C30 F5 0.2(4)
C34 C29 C30 C31 0.6(5)
F4 C29 C30 C31 179.1(3)
F5 C30 C31 C32 -178.5(3)
C29 C30 C31 C32 2.6(5)
C30 C31 C32 C33 -2.5(5)
C31 C32 C33 C34 -0.7(7)
C32 C33 C34 C29 3.9(6)
F4 C29 C34 C33 177.6(3)
C30 C29 C34 C33 -3.9(5)
C6 C5 P1 C24 -69.9(2)
C4 C5 P1 C24 111.86(17)
C6 C5 P1 C20 65.87(19)
C4 C5 P1 C20 -112.40(17)
C26 C24 P1 C5 68.3(2)
C27 C24 P1 C5 -50.4(2)
C25 C24 P1 C5 -167.51(19)
C26 C24 P1 C20 -62.8(2)
C27 C24 P1 C20 178.55(18)
C25 C24 P1 C20 61.4(2)
C23 C20 P1 C5 -69.7(2)
C22 C20 P1 C5 167.1(2)
C21 C20 P1 C5 48.5(2)
C23 C20 P1 C24 61.4(2)
C22 C20 P1 C24 -61.8(3)
C21 C20 P1 C24 179.6(2)
F1 C28 S1 O3 -177.8(3)
F2 C28 S1 O3 60.2(2)
F3 C28 S1 O3 -57.1(3)
F1 C28 S1 O2 -55.1(3)
F2 C28 S1 O2 -177.1(2)
F3 C28 S1 O2 65.5(2)
F1 C28 S1 O1 62.4(3)
F2 C28 S1 O1 -59.6(2)
F3 C28 S1 O1 -176.9(2)
